data_4021768
loop_
_publ_author_name
'Manyam Praveen Kumar'
'Rai-Shung Liu'

_publ_section_title
;
 Zn(OTf)~2~-Catalyzed Cyclization of Proparyl Alcohols with Anilines,
 Phenols, and Amides for Synthesis of Indoles, Benzofurans,
 and Oxazoles through Different Annulation Mechanisms
;
_journal_name_full 'Journal of Organic Chemistry'
_journal_page_first 4951
_journal_page_last 4955
_journal_paper_doi 10.1021/jo0606711
_journal_volume 71
_journal_year 2006
_chemical_formula_sum 'C17 H15 N O'
_chemical_formula_weight 249.30
_chemical_name_systematic
;
?
;
_space_group_IT_number 2
_symmetry_cell_setting triclinic
_symmetry_space_group_name_Hall '-P 1'
_symmetry_space_group_name_H-M 'P -1'
_atom_sites_solution_hydrogens geom
_atom_sites_solution_primary direct
_atom_sites_solution_secondary difmap
_audit_creation_method SHELXL-97
_cell_angle_alpha 79.7810(10)
_cell_angle_beta 88.2520(10)
_cell_angle_gamma 82.9250(10)
_cell_formula_units_Z 4
_cell_length_a 7.3484(2)
_cell_length_b 10.8617(3)
_cell_length_c 17.3118(5)
_cell_measurement_reflns_used 4769
_cell_measurement_temperature 273(2)
_cell_measurement_theta_max 25
_cell_measurement_theta_min 2.5
_cell_volume 1349.43(7)
_computing_cell_refinement 'Bruker SMART'
_computing_data_collection 'Bruker SMART'
_computing_data_reduction 'Bruker SAINT'
_computing_molecular_graphics 'Bruker SHELXTL'
_computing_publication_material 'Bruker SHELXTL'
_computing_structure_refinement 'SHELXL-97 (Sheldrick, 1997)'
_computing_structure_solution 'SHELXS-97 (Sheldrick, 1990)'
_diffrn_ambient_temperature 273(2)
_diffrn_measurement_device_type 'CCD AREA DETECTOR'
_diffrn_measurement_method 'PHI AND OMEGA SCANS'
_diffrn_radiation_monochromator graphite
_diffrn_radiation_source 'fine-focus sealed tube'
_diffrn_radiation_type MoK\a
_diffrn_radiation_wavelength 0.71073
_diffrn_reflns_av_R_equivalents 0.0854
_diffrn_reflns_av_sigmaI/netI 0.0651
_diffrn_reflns_limit_h_max 9
_diffrn_reflns_limit_h_min -9
_diffrn_reflns_limit_k_max 14
_diffrn_reflns_limit_k_min -14
_diffrn_reflns_limit_l_max 22
_diffrn_reflns_limit_l_min -22
_diffrn_reflns_number 26990
_diffrn_reflns_theta_max 28.09
_diffrn_reflns_theta_min 1.20
_exptl_absorpt_coefficient_mu 0.076
_exptl_absorpt_correction_T_max 0.95040
_exptl_absorpt_correction_T_min 0.62389
_exptl_absorpt_correction_type empirical
_exptl_crystal_colour yello
_exptl_crystal_density_diffrn 1.227
_exptl_crystal_density_meas ?
_exptl_crystal_density_method .
_exptl_crystal_description lamellar
_exptl_crystal_F_000 528
_exptl_crystal_size_max 0.4
_exptl_crystal_size_mid 0.25
_exptl_crystal_size_min 0.15
_refine_ls_extinction_coef 0.022(6)
_refine_ls_extinction_expression Fc^*^=kFc[1+0.001xFc^2^\l^3^/sin(2\q)]^-1/4^
_refine_ls_extinction_method SHELXL
_refine_ls_goodness_of_fit_ref 0.967
_refine_ls_hydrogen_treatment constr
_refine_ls_matrix_type full
_refine_ls_number_parameters 344
_refine_ls_number_reflns 6539
_refine_ls_number_restraints 0
_refine_ls_restrained_S_all 0.967
_refine_ls_R_factor_all 0.1492
_refine_ls_R_factor_gt 0.0815
_refine_ls_shift/su_max 0.000
_refine_ls_shift/su_mean 0.000
_refine_ls_structure_factor_coef Fsqd
_refine_ls_weighting_details 'calc w=1/[\s^2^(Fo^2^)+(0.1631P)^2^+0.0000P] where P=(Fo^2^+2Fc^2^)/3'
_refine_ls_weighting_scheme calc
_refine_ls_wR_factor_gt 0.2410
_refine_ls_wR_factor_ref 0.2831
_reflns_number_gt 2835
_reflns_number_total 6539
_reflns_threshold_expression >2sigma(I)
_cod_data_source_file jo0606711si20060330_012542.cif
_cod_depositor_comments
;
The following automatic conversions were performed:
'_symmetry_cell_setting' value 'Triclinic' changed to 'triclinic'
according to '/home/saulius/struct/CIF-dictionaries/cif_core.dic'
dictionary named 'cif_core.dic' version 2.4.1 from
2010-06-29.

'_exptl_absorpt_correction_type' value 'Empirical' changed to
'empirical' according to
'/home/saulius/struct/CIF-dictionaries/cif_core.dic' dictionary named
'cif_core.dic' version 2.4.1 from 2010-06-29.

Automatic conversion script
Id: cif_fix_enum 1527 2010-12-29 10:47:43Z saulius 

The following automatic conversions were performed:

'_refine_ls_hydrogen_treatment' value 'contr' was replaced with the
value 'constr' as specified in the replacement file
'src/cod-tools/trunk/data/replacement-values/replacement_values.lst'.

Automatic conversion script
Id: cif_fix_values 5376 2017-05-30 11:51:03Z andrius 
;
_cod_database_code 4021768

loop_
_symmetry_equiv_pos_as_xyz
'x, y, z'
'-x, -y, -z'

loop_
_atom_site_label
_atom_site_type_symbol
_atom_site_fract_x
_atom_site_fract_y
_atom_site_fract_z
_atom_site_U_iso_or_equiv
_atom_site_adp_type
_atom_site_occupancy
_atom_site_symmetry_multiplicity
_atom_site_calc_flag
_atom_site_refinement_flags
N1 N 0.0946(2) 0.04061(17) 0.27721(11) 0.0492(5) Uani 1 1 d .
N2 N 0.5773(2) 0.94336(16) 0.22876(11) 0.0492(5) Uani 1 1 d .
O1 O 0.0423(3) -0.09502(19) 0.20125(12) 0.0840(6) Uani 1 1 d .
O2 O 0.5727(3) 1.0909(2) 0.30137(12) 0.0853(6) Uani 1 1 d .
C1 C 0.0698(3) 0.0201(2) 0.20399(15) 0.0603(7) Uani 1 1 d .
C2 C 0.0801(3) -0.0742(3) 0.32528(15) 0.0663(7) Uani 1 1 d .
C3 C 0.0491(3) -0.1579(2) 0.27916(14) 0.0564(6) Uani 1 1 d .
C4 C 0.0210(3) -0.2900(2) 0.29872(14) 0.0564(6) Uani 1 1 d .
C5 C -0.0630(4) -0.3496(3) 0.24651(15) 0.0663(7) Uani 1 1 d .
C6 C -0.0953(4) -0.4731(3) 0.26493(16) 0.0684(7) Uani 1 1 d .
C7 C -0.0501(4) -0.5456(3) 0.33701(16) 0.0667(7) Uani 1 1 d .
C8 C 0.0349(4) -0.4879(3) 0.38957(16) 0.0705(8) Uani 1 1 d .
C9 C 0.0700(4) -0.3646(3) 0.37143(15) 0.0699(7) Uani 1 1 d .
C10 C 0.0760(3) 0.1246(2) 0.13874(16) 0.0624(7) Uani 1 1 d .
C11 C 0.0503(5) 0.1067(3) 0.06299(18) 0.0822(9) Uani 1 1 d .
C12 C 0.0535(5) 0.2034(3) 0.00009(18) 0.0863(9) Uani 1 1 d .
C13 C 0.0848(4) 0.3195(3) 0.0118(2) 0.0890(10) Uani 1 1 d .
C14 C 0.1117(4) 0.3388(3) 0.0872(2) 0.0874(9) Uani 1 1 d .
C15 C 0.1057(4) 0.2434(3) 0.15038(18) 0.0721(8) Uani 1 1 d .
C16 C 0.0951(5) -0.0748(3) 0.41116(16) 0.0878(9) Uani 1 1 d .
H16A H 0.0822 -0.1575 0.4397 0.132 Uiso 1 1 calc R
H16B H 0.0001 -0.0153 0.4271 0.132 Uiso 1 1 calc R
H16C H 0.2127 -0.0519 0.4219 0.132 Uiso 1 1 calc R
C17 C -0.0896(5) -0.6791(3) 0.35872(19) 0.0943(10) Uani 1 1 d .
H17A H -0.1494 -0.7024 0.3158 0.141 Uiso 1 1 calc R
H17B H -0.1680 -0.6875 0.4043 0.141 Uiso 1 1 calc R
H17C H 0.0233 -0.7334 0.3700 0.141 Uiso 1 1 calc R
C18 C 0.5672(3) 1.1488(2) 0.22159(14) 0.0574(6) Uani 1 1 d .
C19 C 0.5678(4) 1.0569(3) 0.17822(16) 0.0656(7) Uani 1 1 d .
C20 C 0.5798(3) 0.9721(2) 0.30138(16) 0.0607(7) Uani 1 1 d .
C21 C 0.5864(3) 0.8715(2) 0.36911(17) 0.0674(8) Uani 1 1 d .
C22 C 0.5630(4) 0.7489(3) 0.3609(2) 0.0821(9) Uani 1 1 d .
C23 C 0.5630(5) 0.6556(3) 0.4266(3) 0.1002(11) Uani 1 1 d .
C24 C 0.5837(5) 0.6845(4) 0.5007(2) 0.1088(13) Uani 1 1 d .
C25 C 0.6069(5) 0.8040(3) 0.5090(2) 0.0981(11) Uani 1 1 d .
C26 C 0.6120(4) 0.8966(3) 0.44254(18) 0.0789(8) Uani 1 1 d .
C27 C 0.5450(3) 1.2858(2) 0.19825(14) 0.0554(6) Uani 1 1 d .
C28 C 0.4508(4) 1.3629(2) 0.24735(15) 0.0626(7) Uani 1 1 d .
C29 C 0.4164(4) 1.4904(2) 0.22384(16) 0.0676(7) Uani 1 1 d .
C30 C 0.4756(4) 1.5504(2) 0.15069(16) 0.0671(7) Uani 1 1 d .
C31 C 0.5734(4) 1.4742(3) 0.10306(16) 0.0682(7) Uani 1 1 d .
C32 C 0.6064(3) 1.3455(3) 0.12577(15) 0.0629(7) Uani 1 1 d .
C33 C 0.5523(5) 1.0524(3) 0.09363(17) 0.0851(9) Uani 1 1 d .
H33A H 0.5464 1.1362 0.0639 0.128 Uiso 1 1 calc R
H33B H 0.4432 1.0165 0.0852 0.128 Uiso 1 1 calc R
H33C H 0.6575 1.0015 0.0771 0.128 Uiso 1 1 calc R
C34 C 0.4390(5) 1.6916(3) 0.12591(19) 0.0944(10) Uani 1 1 d .
H34A H 0.4876 1.7154 0.0740 0.142 Uiso 1 1 calc R
H34B H 0.4969 1.7320 0.1619 0.142 Uiso 1 1 calc R
H34C H 0.3092 1.7171 0.1260 0.142 Uiso 1 1 calc R
H5 H -0.0907 -0.2925 0.2034 0.080 Uiso 1 1 d .
H6 H -0.1632 -0.5130 0.2252 0.080 Uiso 1 1 d .
H8 H 0.0754 -0.5476 0.4451 0.080 Uiso 1 1 d .
H9 H 0.1226 -0.3241 0.4095 0.080 Uiso 1 1 d .
H11 H 0.0502 0.0251 0.0584 0.080 Uiso 1 1 d .
H12 H 0.0024 0.1872 -0.0491 0.080 Uiso 1 1 d .
H13 H 0.0706 0.3949 -0.0372 0.080 Uiso 1 1 d .
H14 H 0.1528 0.4118 0.0990 0.080 Uiso 1 1 d .
H15 H 0.1171 0.2503 0.2135 0.080 Uiso 1 1 d .
H22 H 0.5464 0.7274 0.3115 0.080 Uiso 1 1 d .
H23 H 0.5441 0.5624 0.4300 0.080 Uiso 1 1 d .
H24 H 0.5750 0.6142 0.5588 0.080 Uiso 1 1 d .
H25 H 0.6952 0.8189 0.5681 0.080 Uiso 1 1 d .
H26 H 0.6168 1.0017 0.4517 0.080 Uiso 1 1 d .
H28 H 0.3936 1.3115 0.3012 0.080 Uiso 1 1 d .
H29 H 0.3547 1.5466 0.2533 0.080 Uiso 1 1 d .
H31 H 0.6129 1.5265 0.0401 0.080 Uiso 1 1 d .
H32 H 0.6880 1.2878 0.0897 0.080 Uiso 1 1 d .

loop_
_atom_site_aniso_label
_atom_site_aniso_U_11
_atom_site_aniso_U_22
_atom_site_aniso_U_33
_atom_site_aniso_U_23
_atom_site_aniso_U_13
_atom_site_aniso_U_12
N1 0.0540(11) 0.0546(12) 0.0435(11) -0.0176(9) -0.0002(8) -0.0108(8)
N2 0.0570(11) 0.0414(10) 0.0495(12) -0.0102(9) 0.0004(9) -0.0039(8)
O1 0.0891(14) 0.0889(16) 0.0748(15) -0.0173(11) -0.0062(11) -0.0075(11)
O2 0.0890(14) 0.0893(16) 0.0761(15) -0.0104(12) -0.0028(11) -0.0096(11)
C1 0.0567(14) 0.0618(16) 0.0653(18) -0.0177(14) -0.0035(12) -0.0075(12)
C2 0.0609(15) 0.086(2) 0.0554(16) -0.0235(15) -0.0006(12) -0.0071(13)
C3 0.0564(14) 0.0694(17) 0.0429(14) -0.0096(12) -0.0014(11) -0.0056(12)
C4 0.0553(13) 0.0640(16) 0.0492(15) -0.0114(12) -0.0016(11) -0.0026(11)
C5 0.0749(17) 0.0715(18) 0.0505(16) -0.0076(13) -0.0056(13) -0.0045(13)
C6 0.0810(18) 0.0661(17) 0.0606(17) -0.0142(14) -0.0081(14) -0.0121(14)
C7 0.0712(16) 0.0670(17) 0.0591(17) -0.0078(14) 0.0013(13) -0.0026(13)
C8 0.0772(18) 0.0738(19) 0.0549(17) -0.0012(14) -0.0064(13) 0.0000(14)
C9 0.0779(17) 0.0764(19) 0.0548(17) -0.0127(14) -0.0153(13) -0.0021(14)
C10 0.0564(14) 0.0616(16) 0.0704(19) -0.0134(14) 0.0011(12) -0.0099(12)
C11 0.112(2) 0.0686(19) 0.069(2) -0.0122(16) -0.0070(18) -0.0198(17)
C12 0.108(2) 0.077(2) 0.072(2) 0.0011(17) -0.0088(17) -0.0231(18)
C13 0.085(2) 0.070(2) 0.106(3) 0.0067(19) -0.0030(19) -0.0155(16)
C14 0.084(2) 0.070(2) 0.113(3) -0.0209(19) -0.0064(19) -0.0219(15)
C15 0.0664(17) 0.0673(18) 0.085(2) -0.0160(16) 0.0007(14) -0.0129(13)
C16 0.100(2) 0.111(2) 0.0610(19) -0.0341(17) 0.0044(16) -0.0209(19)
C17 0.117(3) 0.080(2) 0.082(2) -0.0059(17) 0.0031(19) -0.0113(18)
C18 0.0583(14) 0.0641(16) 0.0482(15) -0.0070(12) -0.0006(11) -0.0057(11)
C19 0.0651(16) 0.0733(19) 0.0603(17) -0.0214(15) 0.0044(13) -0.0029(13)
C20 0.0587(14) 0.0470(15) 0.0763(19) -0.0105(13) 0.0008(13) -0.0061(11)
C21 0.0556(14) 0.0585(16) 0.082(2) 0.0012(15) 0.0040(13) -0.0028(12)
C22 0.0747(18) 0.0669(19) 0.103(2) -0.0105(17) 0.0059(16) -0.0083(14)
C23 0.098(2) 0.0591(19) 0.134(3) 0.009(2) 0.017(2) -0.0108(16)
C24 0.098(3) 0.095(3) 0.113(3) 0.033(2) -0.002(2) -0.007(2)
C25 0.097(2) 0.087(2) 0.096(3) 0.027(2) -0.0154(19) -0.0127(19)
C26 0.086(2) 0.078(2) 0.067(2) 0.0021(16) -0.0114(16) -0.0054(15)
C27 0.0553(13) 0.0603(16) 0.0502(15) -0.0070(12) -0.0017(11) -0.0096(11)
C28 0.0727(16) 0.0614(16) 0.0546(16) -0.0114(13) 0.0049(13) -0.0109(13)
C29 0.0766(17) 0.0634(18) 0.0634(18) -0.0153(14) 0.0004(14) -0.0059(13)
C30 0.0701(16) 0.0625(17) 0.0671(18) -0.0048(14) -0.0095(14) -0.0093(13)
C31 0.0735(17) 0.0716(18) 0.0596(17) -0.0041(14) -0.0030(13) -0.0195(14)
C32 0.0653(15) 0.0693(17) 0.0559(16) -0.0130(13) 0.0033(12) -0.0133(13)
C33 0.102(2) 0.093(2) 0.066(2) -0.0292(16) 0.0036(16) -0.0108(17)
C34 0.114(3) 0.075(2) 0.089(2) 0.0000(17) -0.0086(19) -0.0091(18)

loop_
_atom_type_symbol
_atom_type_description
_atom_type_scat_dispersion_real
_atom_type_scat_dispersion_imag
_atom_type_scat_source
C C 0.0033 0.0016 'International Tables Vol C Tables 4.2.6.8 and 6.1.1.4'
N N 0.0061 0.0033 'International Tables Vol C Tables 4.2.6.8 and 6.1.1.4'
H H 0.0000 0.0000 'International Tables Vol C Tables 4.2.6.8 and 6.1.1.4'
O O 0.0106 0.0060 'International Tables Vol C Tables 4.2.6.8 and 6.1.1.4'

loop_
_geom_angle_atom_site_label_1
_geom_angle_atom_site_label_2
_geom_angle_atom_site_label_3
_geom_angle
C1 N1 C2 104.91(19)
C20 N2 C19 105.40(19)
C1 O1 C3 105.5(2)
C20 O2 C18 105.6(2)
O1 C1 N1 113.6(2)
O1 C1 C10 127.9(2)
N1 C1 C10 118.6(2)
C3 C2 N1 108.0(2)
C3 C2 C16 136.7(3)
N1 C2 C16 115.3(2)
C2 C3 O1 108.0(2)
C2 C3 C4 131.1(2)
O1 C3 C4 120.8(2)
C5 C4 C9 115.7(2)
C5 C4 C3 121.7(2)
C9 C4 C3 122.6(2)
C6 C5 C4 122.4(2)
C6 C5 H5 130.2
C4 C5 H5 107.4
C5 C6 C7 121.8(3)
C5 C6 H6 120.0
C7 C6 H6 118.1
C6 C7 C8 116.6(3)
C6 C7 C17 122.4(3)
C8 C7 C17 121.1(3)
C9 C8 C7 122.2(2)
C9 C8 H8 122.2
C7 C8 H8 115.6
C8 C9 C4 121.4(3)
C8 C9 H9 121.3
C4 C9 H9 117.2
C11 C10 C15 118.4(3)
C11 C10 C1 119.9(2)
C15 C10 C1 121.7(3)
C12 C11 C10 121.5(3)
C12 C11 H11 123.8
C10 C11 H11 114.0
C13 C12 C11 119.8(3)
C13 C12 H12 123.7
C11 C12 H12 114.8
C12 C13 C14 119.4(3)
C12 C13 H13 117.7
C14 C13 H13 122.5
C15 C14 C13 121.2(3)
C15 C14 H14 114.2
C13 C14 H14 124.0
C14 C15 C10 119.7(3)
C14 C15 H15 127.0
C10 C15 H15 113.3
C2 C16 H16A 109.5
C2 C16 H16B 109.5
H16A C16 H16B 109.5
C2 C16 H16C 109.5
H16A C16 H16C 109.5
H16B C16 H16C 109.5
C7 C17 H17A 109.5
C7 C17 H17B 109.5
H17A C17 H17B 109.5
C7 C17 H17C 109.5
H17A C17 H17C 109.5
H17B C17 H17C 109.5
C19 C18 O2 107.6(2)
C19 C18 C27 130.6(2)
O2 C18 C27 121.5(2)
C18 C19 N2 108.0(2)
C18 C19 C33 135.6(3)
N2 C19 C33 116.4(2)
O2 C20 N2 113.4(2)
O2 C20 C21 127.4(3)
N2 C20 C21 119.2(2)
C26 C21 C22 119.0(3)
C26 C21 C20 120.1(3)
C22 C21 C20 120.9(3)
C23 C22 C21 119.8(3)
C23 C22 H22 118.5
C21 C22 H22 121.7
C22 C23 C24 120.0(3)
C22 C23 H23 128.7
C24 C23 H23 111.3
C25 C24 C23 120.4(3)
C25 C24 H24 115.0
C23 C24 H24 124.5
C24 C25 C26 119.4(4)
C24 C25 H25 118.3
C26 C25 H25 116.2
C21 C26 C25 121.3(3)
C21 C26 H26 120.2
C25 C26 H26 117.9
C32 C27 C28 117.2(2)
C32 C27 C18 122.3(2)
C28 C27 C18 120.4(2)
C29 C28 C27 121.2(2)
C29 C28 H28 123.7
C27 C28 H28 114.6
C28 C29 C30 121.8(3)
C28 C29 H29 125.5
C30 C29 H29 112.7
C31 C30 C29 116.9(2)
C31 C30 C34 121.9(3)
C29 C30 C34 121.3(3)
C32 C31 C30 121.7(2)
C32 C31 H31 122.8
C30 C31 H31 115.3
C31 C32 C27 121.2(3)
C31 C32 H32 121.1
C27 C32 H32 117.6
C19 C33 H33A 109.5
C19 C33 H33B 109.5

loop_
_geom_bond_atom_site_label_1
_geom_bond_atom_site_label_2
_geom_bond_distance
N1 C1 1.347(3)
N1 C2 1.385(3)
N2 C20 1.349(3)
N2 C19 1.375(3)
O1 C1 1.301(3)
O1 C3 1.399(3)
O2 C20 1.285(3)
O2 C18 1.412(3)
C1 C10 1.456(4)
C2 C3 1.354(3)
C2 C16 1.493(4)
C3 C4 1.453(3)
C4 C5 1.399(4)
C4 C9 1.402(4)
C5 C6 1.371(3)
C5 H5 0.8936
C6 C7 1.378(4)
C6 H6 1.0434
C7 C8 1.395(4)
C7 C17 1.495(4)
C8 C9 1.375(4)
C8 H8 1.0877
C9 H9 0.9679
C10 C11 1.381(4)
C10 C15 1.385(4)
C11 C12 1.374(4)
C11 H11 0.9032
C12 C13 1.361(4)
C12 H12 0.9923
C13 C14 1.380(4)
C13 H13 1.0676
C14 C15 1.371(4)
C14 H14 0.9390
C15 H15 1.1146
C16 H16A 0.9600
C16 H16B 0.9600
C16 H16C 0.9600
C17 H17A 0.9600
C17 H17B 0.9600
C17 H17C 0.9600
C18 C19 1.351(3)
C18 C27 1.462(3)
C19 C33 1.482(4)
C20 C21 1.452(4)
C21 C26 1.370(4)
C21 C22 1.396(4)
C22 C23 1.382(4)
C22 H22 0.9416
C23 C24 1.390(5)
C23 H23 1.0297
C24 C25 1.363(5)
C24 H24 1.1560
C25 C26 1.390(4)
C25 H25 1.2719
C26 H26 1.1850
C27 C32 1.396(3)
C27 C28 1.406(3)
C28 C29 1.367(3)
C28 H28 1.0992
C29 C30 1.400(4)
C29 H29 0.9312
C30 C31 1.394(4)
C30 C34 1.510(4)
C31 C32 1.376(4)
C31 H31 1.1818
C32 H32 1.0799
C33 H33A 0.9600
C33 H33B 0.9600
C33 H33C 0.9600
C34 H34A 0.9600
C34 H34B 0.9600
C34 H34C 0.9600

loop_
_cod_related_entry_id
_cod_related_entry_database
_cod_related_entry_code
1 ChemSpider 30658537
